data_4100935
loop_
_publ_author_name
'Hiremath, Rupa'
'Swift, Jennifer A.'

_journal_name_full 'Journal of the American Chemical Society'
_journal_year 2005
_chemical_formula_moiety 'C13 H10 N4 O5, H2 O'
_chemical_formula_sum 'C13 H12 N4 O6'
_chemical_formula_weight 320.27
_chemical_name_common 1,3-Bis(m-nitrophenyl)urea
_space_group_IT_number 5
_symmetry_cell_setting monoclinic
_symmetry_space_group_name_Hall 'C 2y'
_symmetry_space_group_name_H-M 'C 1 2 1'
_cell_angle_alpha 90.00
_cell_angle_beta 96.848(3)
_cell_angle_gamma 90.00
_cell_formula_units_Z 2
_cell_length_a 24.876(6)
_cell_length_b 7.3861(18)
_cell_length_c 3.7573(9)
_cell_measurement_temperature 173(2)
_cell_volume 685.4(3)
_diffrn_ambient_temperature 173(2)
_exptl_crystal_density_diffrn 1.552
_cod_depositor_comments
;
The following automatic conversions were performed:
'_symmetry_cell_setting' value 'Monoclinic' changed to 'monoclinic'
according to '/home/saulius/struct/CIF-dictionaries/cif_core.dic'
dictionary named 'cif_core.dic' version 2.4.1 from 2010-06-29.

Automatic conversion script
Id: cif_fix_enum 1527 2010-12-29 10:47:43Z saulius 
;
_cod_original_sg_symbol_H-M 'C 2'
_cod_database_code 4100935

loop_
_symmetry_equiv_pos_as_xyz
'x, y, z'
'-x, y, -z'
'x+1/2, y+1/2, z'
'-x+1/2, y+1/2, -z'

loop_
_atom_site_label
_atom_site_type_symbol
_atom_site_fract_x
_atom_site_fract_y
_atom_site_fract_z
_atom_site_U_iso_or_equiv
_atom_site_adp_type
_atom_site_occupancy
_atom_site_symmetry_multiplicity
_atom_site_calc_flag
_atom_site_refinement_flags
_atom_site_disorder_assembly
_atom_site_disorder_group
O1 O 0.0000 0.3318(3) 0.5000 0.0345(5) Uani 1 2 d S . .
C1 C 0.0000 0.4974(4) 0.5000 0.0259(6) Uani 1 2 d S . .
N1 N 0.04232(6) 0.5992(2) 0.6551(4) 0.0300(4) Uani 1 1 d . . .
H1A H 0.0384 0.7176 0.6452 0.036 Uiso 1 1 calc R . .
C2 C 0.09152(8) 0.5323(3) 0.8292(5) 0.0264(4) Uani 1 1 d . . .
C3 C 0.09685(8) 0.3591(3) 0.9719(5) 0.0270(4) Uani 1 1 d . . .
H3A H 0.0670 0.2781 0.9525 0.032 Uiso 1 1 calc R . .
C4 C 0.14671(9) 0.3077(3) 1.1427(5) 0.0299(4) Uani 1 1 d . . .
N2 N 0.15133(7) 0.1257(3) 1.3007(5) 0.0377(5) Uani 1 1 d . . .
O2 O 0.11106(8) 0.0297(2) 1.2750(6) 0.0542(5) Uani 1 1 d . . .
O3 O 0.19460(8) 0.0782(3) 1.4568(6) 0.0618(6) Uani 1 1 d . . .
C5 C 0.19150(8) 0.4196(4) 1.1833(5) 0.0348(5) Uani 1 1 d . . .
H5A H 0.2253 0.3796 1.3019 0.042 Uiso 1 1 calc R . .
C6 C 0.18505(9) 0.5918(4) 1.0443(6) 0.0380(5) Uani 1 1 d . . .
H6A H 0.2149 0.6731 1.0703 0.046 Uiso 1 1 calc R . .
C7 C 0.13596(9) 0.6487(3) 0.8673(6) 0.0333(5) Uani 1 1 d . . .
H7A H 0.1325 0.7677 0.7712 0.040 Uiso 1 1 calc R . .
O4 O 0.0030(4) -0.0404(5) 0.416(2) 0.060(2) Uani 0.50 1 d PD A -1
H4A H -0.018(2) 0.036(9) 0.47(2) 0.072 Uiso 0.50 1 d PD B -1
H4B H 0.029(2) -0.018(12) 0.305(19) 0.072 Uiso 0.50 1 d PD C -1

loop_
_atom_site_aniso_label
_atom_site_aniso_U_11
_atom_site_aniso_U_22
_atom_site_aniso_U_33
_atom_site_aniso_U_23
_atom_site_aniso_U_13
_atom_site_aniso_U_12
O1 0.0324(10) 0.0197(10) 0.0483(13) 0.000 -0.0078(9) 0.000
C1 0.0264(12) 0.0216(14) 0.0294(13) 0.000 0.0017(10) 0.000
N1 0.0315(9) 0.0174(8) 0.0392(9) 0.0011(7) -0.0034(7) 0.0006(7)
C2 0.0265(9) 0.0249(9) 0.0270(9) -0.0041(7) 0.0006(7) -0.0001(7)
C3 0.0279(9) 0.0230(9) 0.0293(9) -0.0025(7) 0.0003(7) -0.0005(8)
C4 0.0320(10) 0.0292(11) 0.0278(10) -0.0037(8) 0.0004(7) 0.0041(8)
N2 0.0407(10) 0.0307(10) 0.0393(9) -0.0014(8) -0.0047(8) 0.0087(8)
O2 0.0525(10) 0.0298(9) 0.0758(13) 0.0125(10) -0.0109(9) 0.0022(8)
O3 0.0491(10) 0.0506(12) 0.0789(13) 0.0110(11) -0.0210(10) 0.0151(10)
C5 0.0277(9) 0.0417(12) 0.0339(10) -0.0052(10) -0.0009(8) 0.0016(9)
C6 0.0312(10) 0.0424(13) 0.0393(11) -0.0039(10) 0.0001(8) -0.0094(10)
C7 0.0376(11) 0.0276(10) 0.0344(10) -0.0013(9) 0.0027(9) -0.0062(9)
O4 0.056(3) 0.0214(15) 0.103(7) -0.001(2) 0.015(4) 0.000(2)

loop_
_geom_bond_atom_site_label_1
_geom_bond_atom_site_label_2
_geom_bond_distance
_geom_bond_site_symmetry_2
_geom_bond_publ_flag
O1 C1 1.223(3) . ?
C1 N1 1.367(2) 2_556 ?
C1 N1 1.367(2) . ?
N1 C2 1.407(2) . ?
N1 H1A 0.8800 . ?
C2 C3 1.387(3) . ?
C2 C7 1.394(3) . ?
C3 C4 1.380(3) . ?
C3 H3A 0.9500 . ?
C4 C5 1.381(3) . ?
C4 N2 1.468(3) . ?
N2 O3 1.214(3) . ?
N2 O2 1.222(3) . ?
C5 C6 1.377(4) . ?
C5 H5A 0.9500 . ?
C6 C7 1.384(3) . ?
C6 H6A 0.9500 . ?
C7 H7A 0.9500 . ?
O4 H4A 0.82(5) . ?
O4 H4B 0.82(5) . ?
